data_1550625
loop_
_publ_author_name
'Jiang, Xin-Dong'
'Toya, Yuya'
'Matsukawa, Shiro'
'Kojima, Satoshi'
'Jimenez-Halla, Jose Oscar Carlos'
'Shang, Rong'
'Nakamoto, Masaaki'
'Yamamoto, Yohsuke'

_publ_section_title
;
 Synthesis and characterization of a pair of O-fac/O-mer 12-P-6
 alkyloxaphosphates with a P-O-C-C four-membered ring
;
_journal_name_full 'Chemical Science'
_journal_paper_doi 10.1039/C8SC05158E
_journal_year 2019
_chemical_formula_sum 'C44 H36 F20 K O5 P'
_chemical_formula_weight 1094.80
_chemical_name_systematic
;
 ?
;
_space_group_IT_number 14
_symmetry_cell_setting monoclinic
_symmetry_space_group_name_Hall '-P 2yn'
_symmetry_space_group_name_H-M 'P 1 21/n 1'
_atom_sites_solution_hydrogens geom
_atom_sites_solution_primary direct
_atom_sites_solution_secondary difmap
_audit_creation_method SHELXL-97
_audit_update_record
;
2018-07-19 deposited with the CCDC.    2019-02-18 downloaded from the CCDC.
;
_cell_angle_alpha 90.00
_cell_angle_beta 111.443(3)
_cell_angle_gamma 90.00
_cell_formula_units_Z 4
_cell_length_a 18.972(4)
_cell_length_b 13.493(3)
_cell_length_c 19.631(4)
_cell_measurement_reflns_used 9981
_cell_measurement_temperature 173
_cell_measurement_theta_max 27.50
_cell_measurement_theta_min 2.23
_cell_volume 4677.5(17)
_computing_cell_refinement 'Bruker SAINT'
_computing_data_collection 'Bruker APEX2'
_computing_data_reduction 'Bruker SAINT'
_computing_molecular_graphics 'Yadokari-XG 2009 (Wakita Nemoto et al., 2009)'
_computing_publication_material 'Yadokari-XG 2009 (Wakita,Nemoto et al., 2009)'
_computing_structure_refinement 'SHELXL-97 (Sheldrick, 1997)'
_computing_structure_solution SIR-2004
_diffrn_ambient_temperature 173(2)
_diffrn_measured_fraction_theta_full 0.969
_diffrn_measured_fraction_theta_max 0.969
_diffrn_measurement_device_type 'Bruker APEX-II CCD'
_diffrn_measurement_method '\f and \w scans'
_diffrn_radiation_monochromator 'Bruker Helios multilayered confocal mirror'
_diffrn_radiation_source 'Bruker TXS fine-focus rotating anode'
_diffrn_radiation_type MoK\a
_diffrn_radiation_wavelength 0.71073
_diffrn_reflns_av_R_equivalents 0.0342
_diffrn_reflns_av_sigmaI/netI 0.0429
_diffrn_reflns_limit_h_max 12
_diffrn_reflns_limit_h_min -24
_diffrn_reflns_limit_k_max 16
_diffrn_reflns_limit_k_min -17
_diffrn_reflns_limit_l_max 25
_diffrn_reflns_limit_l_min -25
_diffrn_reflns_number 23825
_diffrn_reflns_theta_full 27.50
_diffrn_reflns_theta_max 27.50
_diffrn_reflns_theta_min 1.28
_exptl_absorpt_coefficient_mu 0.272
_exptl_absorpt_correction_T_max 0.969
_exptl_absorpt_correction_T_min 0.680
_exptl_absorpt_correction_type empirical
_exptl_absorpt_process_details
;
 SADABS (Sheldrick, 1997)
;
_exptl_crystal_colour colorless
_exptl_crystal_density_diffrn 1.555
_exptl_crystal_density_method 'not measured'
_exptl_crystal_description block
_exptl_crystal_F_000 2216
_exptl_crystal_size_max 0.35
_exptl_crystal_size_mid 0.31
_exptl_crystal_size_min 0.21
_refine_diff_density_max 1.154
_refine_diff_density_min -0.827
_refine_diff_density_rms 0.104
_refine_ls_extinction_method none
_refine_ls_goodness_of_fit_ref 1.029
_refine_ls_hydrogen_treatment constr
_refine_ls_matrix_type full
_refine_ls_number_parameters 600
_refine_ls_number_reflns 10406
_refine_ls_number_restraints 0
_refine_ls_restrained_S_all 1.029
_refine_ls_R_factor_all 0.1152
_refine_ls_R_factor_gt 0.0927
_refine_ls_shift/su_max 0.056
_refine_ls_shift/su_mean 0.012
_refine_ls_structure_factor_coef Fsqd
_refine_ls_weighting_details 'calc w=1/[\s^2^(Fo^2^)+(0.1311P)^2^+15.5326P] where P=(Fo^2^+2Fc^2^)/3'
_refine_ls_weighting_scheme calc
_refine_ls_wR_factor_gt 0.2534
_refine_ls_wR_factor_ref 0.2786
_reflns_number_gt 7898
_reflns_number_total 10406
_reflns_threshold_expression >2sigma(I)
_cod_data_source_file c8sc05158e2.cif
_cod_data_source_block ydkr
_cod_original_cell_volume 4677.6(17)
_cod_original_sg_symbol_H-M 'P 21/n'
_cod_database_code 1550625

loop_
_symmetry_equiv_pos_as_xyz
'x, y, z'
'-x+1/2, y+1/2, -z+1/2'
'-x, -y, -z'
'x-1/2, -y-1/2, z-1/2'

loop_
_atom_site_label
_atom_site_type_symbol
_atom_site_fract_x
_atom_site_fract_y
_atom_site_fract_z
_atom_site_U_iso_or_equiv
_atom_site_adp_type
_atom_site_occupancy
_atom_site_symmetry_multiplicity
_atom_site_calc_flag
_atom_site_refinement_flags
F1 F 0.29881(15) 0.3019(2) 0.81013(16) 0.0502(7) Uani 1 1 d .
F2 F 0.37500(16) 0.1892(2) 0.87965(15) 0.0468(6) Uani 1 1 d .
F3 F 0.4197(3) 0.4357(2) 0.8617(2) 0.0740(10) Uani 1 1 d .
F4 F 0.3783(2) 0.3672(3) 0.9383(2) 0.0716(10) Uani 1 1 d .
F5 F 0.48442(17) 0.3212(3) 0.93339(17) 0.0598(8) Uani 1 1 d .
F6 F 0.27148(14) 0.2199(2) 0.68118(16) 0.0495(7) Uani 1 1 d .
F7 F 0.36431(14) 0.1374(2) 0.66937(15) 0.0442(6) Uani 1 1 d .
F8 F 0.26468(19) 0.0951(3) 0.7837(2) 0.0681(9) Uani 1 1 d .
F9 F 0.2695(2) 0.0207(3) 0.6892(2) 0.0741(10) Uani 1 1 d .
F10 F 0.36738(19) 0.0216(2) 0.78857(19) 0.0600(8) Uani 1 1 d .
F11 F 0.76005(17) 0.0691(3) 0.9744(2) 0.0767(11) Uani 1 1 d .
F12 F 0.74605(17) 0.1384(3) 0.8702(2) 0.0713(10) Uani 1 1 d .
F13 F 0.6685(3) -0.0334(4) 0.7998(2) 0.1099(19) Uani 1 1 d .
F14 F 0.7819(3) -0.0453(5) 0.8712(5) 0.162(3) Uani 1 1 d .
F15 F 0.6958(4) -0.0974(4) 0.9044(3) 0.1157(18) Uani 1 1 d .
F16 F 0.53750(15) 0.1248(3) 0.94464(17) 0.0572(8) Uani 1 1 d .
F17 F 0.5610(2) -0.0160(2) 0.90385(18) 0.0666(9) Uani 1 1 d .
F18 F 0.6714(2) 0.0998(3) 1.06691(18) 0.0715(10) Uani 1 1 d .
F19 F 0.58043(19) -0.0031(3) 1.04636(19) 0.0674(10) Uani 1 1 d .
F20 F 0.6802(2) -0.0459(3) 1.0273(2) 0.0780(11) Uani 1 1 d .
C1 C 0.4816(2) 0.3393(3) 0.7320(2) 0.0305(8) Uani 1 1 d .
C2 C 0.4988(3) 0.4228(3) 0.6984(2) 0.0371(9) Uani 1 1 d .
H1 H 0.5486 0.4308 0.6986 0.044 Uiso 1 1 calc R
C3 C 0.4442(3) 0.4939(3) 0.6648(3) 0.0464(11) Uani 1 1 d .
H2 H 0.4572 0.5503 0.6429 0.056 Uiso 1 1 calc R
C4 C 0.3707(3) 0.4831(4) 0.6629(3) 0.0478(11) Uani 1 1 d .
H3 H 0.3331 0.5307 0.6383 0.057 Uiso 1 1 calc R
C5 C 0.3522(3) 0.4025(3) 0.6970(3) 0.0428(10) Uani 1 1 d .
H4 H 0.3025 0.3952 0.6971 0.051 Uiso 1 1 calc R
C6 C 0.4081(2) 0.3323(3) 0.7313(2) 0.0325(8) Uani 1 1 d .
C7 C 0.3978(2) 0.2416(3) 0.7732(2) 0.0313(8) Uani 1 1 d .
C8 C 0.3724(2) 0.2703(3) 0.8380(2) 0.0389(9) Uani 1 1 d .
C9 C 0.4153(3) 0.3505(4) 0.8926(3) 0.0483(11) Uani 1 1 d .
C10 C 0.3357(2) 0.1707(3) 0.7185(2) 0.0377(9) Uani 1 1 d .
C11 C 0.3091(3) 0.0753(4) 0.7470(3) 0.0512(12) Uani 1 1 d .
C12 C 0.5987(2) 0.2950(3) 0.8659(2) 0.0352(9) Uani 1 1 d .
C13 C 0.6026(3) 0.3974(4) 0.8790(3) 0.0439(10) Uani 1 1 d .
H5 H 0.5717 0.4413 0.8424 0.053 Uiso 1 1 calc R
C14 C 0.6515(3) 0.4347(4) 0.9451(3) 0.0563(14) Uani 1 1 d .
H6 H 0.6528 0.5039 0.9542 0.068 Uiso 1 1 calc R
C15 C 0.6984(4) 0.3720(5) 0.9978(3) 0.0640(16) Uani 1 1 d .
H7 H 0.7321 0.3987 1.0427 0.077 Uiso 1 1 calc R
C16 C 0.6968(3) 0.2720(5) 0.9861(3) 0.0589(15) Uani 1 1 d .
H8 H 0.7297 0.2294 1.0225 0.071 Uiso 1 1 calc R
C17 C 0.6467(3) 0.2329(4) 0.9205(2) 0.0435(10) Uani 1 1 d .
C18 C 0.6359(2) 0.1244(4) 0.8980(3) 0.0436(10) Uani 1 1 d .
C19 C 0.7124(3) 0.0764(5) 0.9029(3) 0.0590(14) Uani 1 1 d .
C20 C 0.7132(4) -0.0260(6) 0.8685(4) 0.078(2) Uani 1 1 d .
C21 C 0.5941(3) 0.0669(4) 0.9425(3) 0.0467(11) Uani 1 1 d .
C22 C 0.6329(3) 0.0290(4) 1.0223(3) 0.0564(14) Uani 1 1 d .
C23 C 0.6180(2) 0.2509(3) 0.7352(2) 0.0343(8) Uani 1 1 d .
H9 H 0.6244 0.3206 0.7228 0.041 Uiso 1 1 calc R
H10 H 0.6675 0.2201 0.7634 0.041 Uiso 1 1 calc R
C24 C 0.5690(2) 0.1892(3) 0.6699(2) 0.0326(8) Uani 1 1 d .
C25 C 0.5317(3) 0.2496(3) 0.5997(2) 0.0359(9) Uani 1 1 d .
C26 C 0.5756(3) 0.3091(3) 0.5731(3) 0.0452(10) Uani 1 1 d .
H11 H 0.6291 0.3099 0.5973 0.054 Uiso 1 1 calc R
C27 C 0.5418(4) 0.3677(4) 0.5110(3) 0.0588(14) Uani 1 1 d .
H12 H 0.5720 0.4102 0.4943 0.071 Uiso 1 1 calc R
C28 C 0.4652(4) 0.3641(4) 0.4741(3) 0.0619(15) Uani 1 1 d .
H13 H 0.4423 0.4027 0.4312 0.074 Uiso 1 1 calc R
C29 C 0.4209(3) 0.3039(4) 0.4995(3) 0.0561(13) Uani 1 1 d .
H14 H 0.3676 0.3021 0.4740 0.067 Uiso 1 1 calc R
C30 C 0.4536(3) 0.2462(3) 0.5618(2) 0.0416(10) Uani 1 1 d .
H15 H 0.4228 0.2045 0.5784 0.050 Uiso 1 1 calc R
C31 C 0.6056(3) 0.0974(3) 0.6505(2) 0.0410(10) Uani 1 1 d .
C32 C 0.6831(3) 0.0916(4) 0.6672(3) 0.0540(13) Uani 1 1 d .
H16 H 0.7149 0.1448 0.6923 0.065 Uiso 1 1 calc R
C33 C 0.7147(4) 0.0080(6) 0.6474(4) 0.0745(19) Uani 1 1 d .
H17 H 0.7677 0.0049 0.6585 0.089 Uiso 1 1 calc R
C34 C 0.6699(5) -0.0687(5) 0.6126(4) 0.084(2) Uani 1 1 d .
H18 H 0.6919 -0.1265 0.6010 0.100 Uiso 1 1 calc R
C35 C 0.5913(4) -0.0632(4) 0.5936(4) 0.0689(17) Uani 1 1 d .
H19 H 0.5596 -0.1160 0.5678 0.083 Uiso 1 1 calc R
C36 C 0.5606(3) 0.0199(4) 0.6128(3) 0.0507(12) Uani 1 1 d .
H20 H 0.5073 0.0240 0.5999 0.061 Uiso 1 1 calc R
C37 C 0.3975(7) -0.2236(9) 0.6228(7) 0.123(3) Uiso 1 1 d .
H21 H 0.4064 -0.2521 0.6717 0.148 Uiso 1 1 calc R
H22 H 0.4362 -0.2500 0.6049 0.148 Uiso 1 1 calc R
C38 C 0.3189(4) -0.2500(6) 0.5702(4) 0.0808(19) Uiso 1 1 d .
H23 H 0.3200 -0.3088 0.5405 0.097 Uiso 1 1 calc R
H24 H 0.2842 -0.2629 0.5966 0.097 Uiso 1 1 calc R
C39 C 0.2960(5) -0.1593(6) 0.5239(5) 0.088(2) Uiso 1 1 d .
H25 H 0.2495 -0.1301 0.5273 0.106 Uiso 1 1 calc R
H26 H 0.2865 -0.1751 0.4721 0.106 Uiso 1 1 calc R
C40 C 0.3611(5) -0.0895(7) 0.5537(5) 0.099(3) Uiso 1 1 d .
H27 H 0.3941 -0.0930 0.5246 0.118 Uiso 1 1 calc R
H28 H 0.3428 -0.0205 0.5524 0.118 Uiso 1 1 calc R
C41 C 0.5389(11) -0.2702(14) 0.8384(11) 0.199(7) Uiso 1 1 d .
H29 H 0.5854 -0.2429 0.8759 0.238 Uiso 1 1 calc R
H30 H 0.5513 -0.2971 0.7972 0.238 Uiso 1 1 calc R
C42 C 0.5016(9) -0.3489(12) 0.8709(9) 0.162(5) Uiso 1 1 d .
H31 H 0.4987 -0.4128 0.8451 0.195 Uiso 1 1 calc R
H32 H 0.5325 -0.3589 0.9233 0.195 Uiso 1 1 calc R
C43 C 0.4269(8) -0.3169(11) 0.8631(8) 0.158(5) Uiso 1 1 d .
H33 H 0.4248 -0.3059 0.9122 0.189 Uiso 1 1 calc R
H34 H 0.3900 -0.3695 0.8385 0.189 Uiso 1 1 calc R
C44 C 0.4050(8) -0.2201(11) 0.8180(8) 0.152(5) Uiso 1 1 d .
H35 H 0.3655 -0.2317 0.7692 0.182 Uiso 1 1 calc R
H36 H 0.3874 -0.1685 0.8440 0.182 Uiso 1 1 calc R
O1 O 0.46625(15) 0.1906(2) 0.80067(15) 0.0299(6) Uani 1 1 d .
O2 O 0.51302(16) 0.15853(19) 0.69980(15) 0.0314(6) Uani 1 1 d .
O3 O 0.58924(16) 0.1196(2) 0.82486(16) 0.0346(6) Uani 1 1 d .
O4 O 0.4014(3) -0.1197(3) 0.6268(2) 0.0728(12) Uani 1 1 d .
O5 O 0.4774(4) -0.1942(4) 0.8129(4) 0.132(3) Uani 1 1 d .
P1 P 0.54472(5) 0.23346(7) 0.77731(5) 0.0281(2) Uani 1 1 d .
K1 K 0.49429(8) -0.02293(8) 0.74696(7) 0.0556(3) Uani 1 1 d .

loop_
_atom_site_aniso_label
_atom_site_aniso_U_11
_atom_site_aniso_U_22
_atom_site_aniso_U_33
_atom_site_aniso_U_23
_atom_site_aniso_U_13
_atom_site_aniso_U_12
F1 0.0396(14) 0.0575(17) 0.0580(17) 0.0069(14) 0.0230(13) 0.0113(12)
F2 0.0558(16) 0.0431(14) 0.0481(15) 0.0129(12) 0.0266(13) -0.0011(12)
F3 0.120(3) 0.0377(16) 0.072(2) -0.0101(15) 0.045(2) -0.0092(18)
F4 0.071(2) 0.089(3) 0.069(2) -0.0250(19) 0.0424(18) -0.0002(19)
F5 0.0482(16) 0.075(2) 0.0549(17) -0.0155(16) 0.0171(14) -0.0067(15)
F6 0.0317(12) 0.0517(16) 0.0548(16) 0.0074(13) 0.0035(12) 0.0009(11)
F7 0.0396(13) 0.0478(15) 0.0432(14) -0.0083(11) 0.0129(11) -0.0102(11)
F8 0.0614(19) 0.071(2) 0.081(2) 0.0020(18) 0.0373(18) -0.0253(17)
F9 0.073(2) 0.060(2) 0.079(2) -0.0079(18) 0.0163(19) -0.0351(18)
F10 0.069(2) 0.0358(15) 0.070(2) 0.0119(14) 0.0201(16) -0.0038(14)
F11 0.0373(15) 0.108(3) 0.068(2) 0.036(2) -0.0014(15) 0.0091(17)
F12 0.0360(15) 0.102(3) 0.074(2) 0.031(2) 0.0186(15) 0.0089(16)
F13 0.141(4) 0.109(4) 0.072(3) 0.011(2) 0.030(3) 0.085(3)
F14 0.081(3) 0.134(5) 0.268(9) 0.008(5) 0.060(4) 0.064(3)
F15 0.180(6) 0.082(3) 0.095(3) 0.012(3) 0.063(4) 0.006(3)
F16 0.0377(14) 0.071(2) 0.0620(18) 0.0324(16) 0.0171(13) 0.0039(13)
F17 0.078(2) 0.0523(18) 0.0549(18) 0.0164(14) 0.0068(16) -0.0218(16)
F18 0.065(2) 0.090(3) 0.0478(17) 0.0153(17) 0.0075(15) -0.0177(19)
F19 0.0567(18) 0.080(2) 0.0602(19) 0.0360(17) 0.0155(15) -0.0062(16)
F20 0.073(2) 0.082(2) 0.076(2) 0.045(2) 0.0229(19) 0.026(2)
C1 0.038(2) 0.0207(16) 0.0327(19) -0.0011(14) 0.0132(16) -0.0004(15)
C2 0.050(2) 0.0267(19) 0.040(2) -0.0001(16) 0.0228(19) -0.0017(17)
C3 0.066(3) 0.027(2) 0.053(3) 0.0067(19) 0.030(2) 0.004(2)
C4 0.058(3) 0.036(2) 0.052(3) 0.014(2) 0.023(2) 0.013(2)
C5 0.044(2) 0.034(2) 0.052(3) 0.0083(19) 0.019(2) 0.0090(19)
C6 0.0345(19) 0.0265(18) 0.035(2) 0.0012(15) 0.0107(16) 0.0004(15)
C7 0.0305(18) 0.0269(18) 0.0352(19) 0.0027(15) 0.0105(16) 0.0009(15)
C8 0.037(2) 0.039(2) 0.043(2) 0.0055(18) 0.0180(18) 0.0043(18)
C9 0.057(3) 0.047(3) 0.047(3) -0.003(2) 0.027(2) -0.001(2)
C10 0.0316(19) 0.038(2) 0.041(2) 0.0056(18) 0.0098(17) -0.0034(17)
C11 0.051(3) 0.043(3) 0.055(3) -0.002(2) 0.013(2) -0.013(2)
C12 0.037(2) 0.036(2) 0.034(2) -0.0009(16) 0.0138(17) -0.0069(17)
C13 0.051(3) 0.040(2) 0.043(2) -0.0057(19) 0.021(2) -0.014(2)
C14 0.068(3) 0.057(3) 0.046(3) -0.015(2) 0.024(3) -0.032(3)
C15 0.071(4) 0.078(4) 0.035(2) -0.004(2) 0.009(2) -0.036(3)
C16 0.054(3) 0.074(4) 0.036(2) 0.008(2) 0.002(2) -0.027(3)
C17 0.037(2) 0.053(3) 0.036(2) 0.0038(19) 0.0093(18) -0.012(2)
C18 0.030(2) 0.049(3) 0.044(2) 0.015(2) 0.0055(18) 0.0001(18)
C19 0.037(2) 0.079(4) 0.053(3) 0.025(3) 0.008(2) 0.008(2)
C20 0.065(4) 0.080(5) 0.084(5) 0.033(4) 0.022(3) 0.044(3)
C21 0.038(2) 0.047(3) 0.046(3) 0.016(2) 0.005(2) -0.003(2)
C22 0.047(3) 0.063(3) 0.051(3) 0.026(3) 0.009(2) 0.003(2)
C23 0.035(2) 0.033(2) 0.037(2) 0.0031(16) 0.0154(17) -0.0009(16)
C24 0.0359(19) 0.0250(18) 0.038(2) 0.0002(15) 0.0143(17) 0.0018(15)
C25 0.047(2) 0.0255(18) 0.035(2) -0.0028(15) 0.0150(18) 0.0035(16)
C26 0.056(3) 0.037(2) 0.044(2) 0.0015(19) 0.020(2) -0.003(2)
C27 0.091(4) 0.039(3) 0.050(3) 0.009(2) 0.030(3) 0.001(3)
C28 0.090(4) 0.043(3) 0.044(3) 0.014(2) 0.015(3) 0.017(3)
C29 0.063(3) 0.053(3) 0.042(3) -0.001(2) 0.006(2) 0.020(3)
C30 0.047(2) 0.036(2) 0.039(2) -0.0005(18) 0.0131(19) 0.0062(19)
C31 0.053(3) 0.035(2) 0.042(2) 0.0066(18) 0.026(2) 0.0125(19)
C32 0.055(3) 0.056(3) 0.060(3) 0.005(2) 0.033(3) 0.017(2)
C33 0.076(4) 0.077(4) 0.088(5) 0.011(4) 0.051(4) 0.033(4)
C34 0.120(6) 0.058(4) 0.097(5) 0.001(4) 0.070(5) 0.037(4)
C35 0.101(5) 0.044(3) 0.072(4) -0.012(3) 0.044(4) 0.014(3)
C36 0.069(3) 0.037(2) 0.053(3) -0.005(2) 0.029(3) 0.005(2)
O1 0.0289(13) 0.0262(13) 0.0338(14) 0.0053(11) 0.0104(11) 0.0009(10)
O2 0.0364(14) 0.0236(12) 0.0360(14) -0.0011(11) 0.0152(12) -0.0001(11)
O3 0.0317(14) 0.0298(14) 0.0381(15) 0.0062(12) 0.0078(12) 0.0044(11)
O4 0.099(3) 0.046(2) 0.059(2) -0.0071(18) 0.012(2) -0.007(2)
O5 0.127(5) 0.060(3) 0.153(6) 0.043(4) -0.018(4) -0.024(3)
P1 0.0296(5) 0.0222(4) 0.0317(5) 0.0016(4) 0.0103(4) -0.0008(4)
K1 0.0735(8) 0.0323(5) 0.0594(7) -0.0025(5) 0.0224(6) -0.0134(5)

loop_
_atom_type_symbol
_atom_type_description
_atom_type_scat_dispersion_real
_atom_type_scat_dispersion_imag
_atom_type_scat_source
C C 0.0033 0.0016 'International Tables Vol C Tables 4.2.6.8 and 6.1.1.4'
H H 0.0000 0.0000 'International Tables Vol C Tables 4.2.6.8 and 6.1.1.4'
O O 0.0106 0.0060 'International Tables Vol C Tables 4.2.6.8 and 6.1.1.4'
F F 0.0171 0.0103 'International Tables Vol C Tables 4.2.6.8 and 6.1.1.4'
P P 0.1023 0.0942 'International Tables Vol C Tables 4.2.6.8 and 6.1.1.4'
K K 0.2009 0.2494 'International Tables Vol C Tables 4.2.6.8 and 6.1.1.4'

loop_
_geom_angle_atom_site_label_1
_geom_angle_atom_site_label_2
_geom_angle_atom_site_label_3
_geom_angle
C10 F7 K1 109.0(2)
C11 F10 K1 122.4(3)
C20 F13 K1 123.8(4)
C21 F17 K1 123.7(3)
C6 C1 C2 117.1(4)
C6 C1 P1 114.7(3)
C2 C1 P1 128.2(3)
C3 C2 C1 121.1(4)
C3 C2 H1 119.5
C1 C2 H1 119.5
C4 C3 C2 120.5(4)
C4 C3 H2 119.7
C2 C3 H2 119.7
C5 C4 C3 119.8(4)
C5 C4 H3 120.1
C3 C4 H3 120.1
C4 C5 C6 118.9(4)
C4 C5 H4 120.6
C6 C5 H4 120.6
C1 C6 C5 122.6(4)
C1 C6 C7 112.0(3)
C5 C6 C7 125.4(4)
O1 C7 C6 108.6(3)
O1 C7 C8 109.2(3)
C6 C7 C8 112.2(3)
O1 C7 C10 108.7(3)
C6 C7 C10 109.2(3)
C8 C7 C10 109.0(3)
F2 C8 F1 107.5(3)
F2 C8 C9 104.8(4)
F1 C8 C9 105.3(4)
F2 C8 C7 109.6(3)
F1 C8 C7 108.9(3)
C9 C8 C7 120.0(4)
F3 C9 F5 108.9(5)
F3 C9 F4 107.3(4)
F5 C9 F4 106.9(4)
F3 C9 C8 113.7(4)
F5 C9 C8 111.7(4)
F4 C9 C8 108.1(4)
F7 C10 F6 107.2(3)
F7 C10 C11 104.4(4)
F6 C10 C11 104.8(4)
F7 C10 C7 107.0(3)
F6 C10 C7 111.7(4)
C11 C10 C7 120.8(4)
F8 C11 F10 109.2(5)
F8 C11 F9 107.6(4)
F10 C11 F9 107.9(5)
F8 C11 C10 112.5(4)
F10 C11 C10 111.5(4)
F9 C11 C10 108.0(4)
C13 C12 C17 118.2(4)
C13 C12 P1 125.8(3)
C17 C12 P1 115.4(3)
C14 C13 C12 120.1(5)
C14 C13 H5 119.9
C12 C13 H5 119.9
C15 C14 C13 120.5(5)
C15 C14 H6 119.7
C13 C14 H6 119.7
C16 C15 C14 120.6(5)
C16 C15 H7 119.7
C14 C15 H7 119.7
C15 C16 C17 119.6(5)
C15 C16 H8 120.2
C17 C16 H8 120.2
C16 C17 C12 120.8(5)
C16 C17 C18 127.3(5)
C12 C17 C18 111.9(4)
O3 C18 C17 108.2(4)
O3 C18 C19 105.7(4)
C17 C18 C19 111.0(4)
O3 C18 C21 107.0(3)
C17 C18 C21 110.7(4)
C19 C18 C21 113.9(4)
F12 C19 F11 106.5(4)
F12 C19 C20 105.4(5)
F11 C19 C20 106.1(5)
F12 C19 C18 107.7(4)
F11 C19 C18 110.0(5)
C20 C19 C18 120.2(5)
F15 C20 F13 107.6(7)
F15 C20 F14 105.9(6)
F13 C20 F14 106.8(7)
F15 C20 C19 112.3(6)
F13 C20 C19 114.5(5)
F14 C20 C19 109.2(7)
F16 C21 F17 106.4(4)
F16 C21 C22 104.5(4)
F17 C21 C22 104.0(4)
F16 C21 C18 107.5(4)
F17 C21 C18 108.4(4)
C22 C21 C18 124.8(4)
F18 C22 F19 107.8(5)
F18 C22 F20 107.8(4)
F19 C22 F20 107.5(4)
F18 C22 C21 111.9(4)
F19 C22 C21 109.1(4)
F20 C22 C21 112.5(5)
C24 C23 P1 88.8(2)
C24 C23 H9 113.8
P1 C23 H9 113.8
C24 C23 H10 113.8
P1 C23 H10 113.8
H9 C23 H10 111.1
O2 C24 C23 97.3(3)
O2 C24 C25 110.5(3)
C23 C24 C25 113.9(3)
O2 C24 C31 109.6(3)
C23 C24 C31 117.2(4)
C25 C24 C31 107.9(3)
C26 C25 C30 119.0(4)
C26 C25 C24 120.1(4)
C30 C25 C24 120.9(4)
C25 C26 C27 120.5(5)
C25 C26 H11 119.7
C27 C26 H11 119.7
C28 C27 C26 120.2(5)
C28 C27 H12 119.9
C26 C27 H12 119.9
C27 C28 C29 119.8(5)
C27 C28 H13 120.1
C29 C28 H13 120.1
C28 C29 C30 120.8(5)
C28 C29 H14 119.6
C30 C29 H14 119.6
C29 C30 C25 119.7(5)
C29 C30 H15 120.1
C25 C30 H15 120.1
C36 C31 C32 118.6(5)
C36 C31 C24 119.7(4)
C32 C31 C24 121.6(4)
C31 C32 C33 120.3(6)
C31 C32 H16 119.9
C33 C32 H16 119.9
C34 C33 C32 120.3(6)
C34 C33 H17 119.9
C32 C33 H17 119.9
C33 C34 C35 120.3(6)
C33 C34 H18 119.9
C35 C34 H18 119.9
C36 C35 C34 119.1(6)
C36 C35 H19 120.5
C34 C35 H19 120.5
C35 C36 C31 121.4(6)
C35 C36 K1 113.1(4)
C31 C36 K1 92.7(3)
C35 C36 H20 119.3
C31 C36 H20 119.3
K1 C36 H20 63.4
O4 C37 C38 107.0(9)
O4 C37 H21 110.3
C38 C37 H21 110.3
O4 C37 H22 110.3
C38 C37 H22 110.3
H21 C37 H22 108.6
C39 C38 C37 102.5(7)
C39 C38 H23 111.3
C37 C38 H23 111.3
C39 C38 H24 111.3
C37 C38 H24 111.3
H23 C38 H24 109.2
C38 C39 C40 105.4(7)
C38 C39 H25 110.7
C40 C39 H25 110.7
C38 C39 H26 110.7
C40 C39 H26 110.7
H25 C39 H26 108.8
O4 C40 C39 106.1(7)
O4 C40 H27 110.5
C39 C40 H27 110.5
O4 C40 H28 110.5
C39 C40 H28 110.5
H27 C40 H28 108.7
O5 C41 C42 101.0(13)
O5 C41 H29 111.6
C42 C41 H29 111.6
O5 C41 H30 111.6
C42 C41 H30 111.6
H29 C41 H30 109.4
C43 C42 C41 109.5(14)
C43 C42 H31 109.8
C41 C42 H31 109.8
C43 C42 H32 109.8
C41 C42 H32 109.8
H31 C42 H32 108.2
C42 C43 C44 111.3(13)
C42 C43 H33 109.4
C44 C43 H33 109.4
C42 C43 H34 109.4
C44 C43 H34 109.4
H33 C43 H34 108.0
O5 C44 C43 100.3(11)
O5 C44 H35 111.7
C43 C44 H35 111.7
O5 C44 H36 111.7
C43 C44 H36 111.7
H35 C44 H36 109.5
C7 O1 P1 118.8(2)
C7 O1 K1 124.4(2)
P1 O1 K1 87.28(10)
C24 O2 P1 96.8(2)
C24 O2 K1 127.5(2)
P1 O2 K1 105.97(13)
C18 O3 P1 119.3(3)
C18 O3 K1 131.4(3)
P1 O3 K1 102.76(12)
C37 O4 C40 103.5(7)
C37 O4 K1 122.3(6)
C40 O4 K1 133.0(5)
C44 O5 C41 116.9(10)
C44 O5 K1 120.9(7)
C41 O5 K1 121.9(9)
O2 P1 O1 88.99(13)
O2 P1 O3 84.62(14)
O1 P1 O3 82.62(13)
O2 P1 C12 166.60(18)
O1 P1 C12 97.37(16)
O3 P1 C12 84.52(17)
O2 P1 C1 94.11(15)
O1 P1 C1 85.46(15)
O3 P1 C1 168.04(16)
C12 P1 C1 98.13(18)
O2 P1 C23 76.24(16)
O1 P1 C23 164.95(17)
O3 P1 C23 92.97(17)
C12 P1 C23 96.52(19)
C1 P1 C23 98.29(19)
O2 P1 K1 46.17(9)
O1 P1 K1 62.47(9)
O3 P1 K1 47.26(10)
C12 P1 K1 127.52(14)
C1 P1 K1 125.03(13)
C23 P1 K1 104.12(14)
O2 K1 O3 53.14(9)
O2 K1 O4 105.35(12)
O3 K1 O4 157.65(13)
O2 K1 O5 171.9(2)
O3 K1 O5 120.38(16)
O4 K1 O5 81.57(18)
O2 K1 F17 106.13(9)
O3 K1 F17 55.05(9)
O4 K1 F17 147.29(12)
O5 K1 F17 66.44(17)
O2 K1 F10 97.89(9)
O3 K1 F10 98.33(10)
O4 K1 F10 90.15(14)
O5 K1 F10 77.7(2)
F17 K1 F10 77.00(11)
O2 K1 F13 84.11(12)
O3 K1 F13 55.27(11)
O4 K1 F13 123.16(15)
O5 K1 F13 95.65(19)
F17 K1 F13 69.05(12)
F10 K1 F13 145.05(12)
O2 K1 O1 49.28(8)
O3 K1 O1 47.42(8)
O4 K1 O1 126.24(12)
O5 K1 O1 123.2(2)
F17 K1 O1 71.11(9)
F10 K1 O1 57.12(8)
F13 K1 O1 102.63(11)
O2 K1 F7 53.04(8)
O3 K1 F7 91.51(8)
O4 K1 F7 76.67(11)
O5 K1 F7 126.37(18)
F17 K1 F7 116.57(10)
F10 K1 F7 54.32(8)
F13 K1 F7 137.09(11)
O1 K1 F7 49.82(7)
O2 K1 C36 55.82(10)
O3 K1 C36 87.59(12)
O4 K1 C36 73.17(15)
O5 K1 C36 131.4(2)
F17 K1 C36 133.71(13)
F10 K1 C36 141.23(12)
F13 K1 C36 67.01(14)
O1 K1 C36 105.08(10)
F7 K1 C36 87.41(11)
O2 K1 P1 27.86(6)
O3 K1 P1 29.99(6)
O4 K1 P1 131.27(10)
O5 K1 P1 144.20(18)
F17 K1 P1 78.68(7)
F10 K1 P1 87.20(7)
F13 K1 P1 78.47(10)
O1 K1 P1 30.25(5)
F7 K1 P1 62.66(5)
C36 K1 P1 79.06(9)

loop_
_geom_bond_atom_site_label_1
_geom_bond_atom_site_label_2
_geom_bond_distance
F1 C8 1.367(5)
F2 C8 1.356(5)
F3 C9 1.317(6)
F4 C9 1.346(6)
F5 C9 1.322(6)
F6 C10 1.346(5)
F7 C10 1.345(5)
F7 K1 3.215(3)
F8 C11 1.322(7)
F9 C11 1.331(6)
F10 C11 1.324(6)
F10 K1 2.875(4)
F11 C19 1.367(6)
F12 C19 1.349(7)
F13 C20 1.308(9)
F13 K1 3.083(6)
F14 C20 1.310(8)
F15 C20 1.307(9)
F16 C21 1.341(6)
F17 C21 1.369(6)
F17 K1 2.872(4)
F18 C22 1.321(7)
F19 C22 1.321(6)
F20 C22 1.331(7)
C1 C6 1.392(6)
C1 C2 1.402(6)
C1 P1 1.868(4)
C2 C3 1.389(7)
C2 H1 0.9500
C3 C4 1.389(7)
C3 H2 0.9500
C4 C5 1.387(7)
C4 H3 0.9500
C5 C6 1.398(6)
C5 H4 0.9500
C6 C7 1.526(5)
C7 O1 1.392(5)
C7 C8 1.566(6)
C7 C10 1.590(6)
C8 C9 1.531(7)
C10 C11 1.558(7)
C12 C13 1.402(6)
C12 C17 1.402(6)
C12 P1 1.860(4)
C13 C14 1.385(7)
C13 H5 0.9500
C14 C15 1.380(9)
C14 H6 0.9500
C15 C16 1.368(9)
C15 H7 0.9500
C16 C17 1.396(7)
C16 H8 0.9500
C17 C18 1.521(7)
C18 O3 1.386(5)
C18 C19 1.562(7)
C18 C21 1.580(7)
C19 C20 1.539(10)
C21 C22 1.553(7)
C23 C24 1.526(6)
C23 P1 1.874(4)
C23 H9 0.9900
C23 H10 0.9900
C24 O2 1.449(5)
C24 C25 1.532(6)
C24 C31 1.535(6)
C25 C26 1.390(7)
C25 C30 1.396(6)
C26 C27 1.398(7)
C26 H11 0.9500
C27 C28 1.367(9)
C27 H12 0.9500
C28 C29 1.385(9)
C28 H13 0.9500
C29 C30 1.390(7)
C29 H14 0.9500
C30 H15 0.9500
C31 C36 1.382(7)
C31 C32 1.386(7)
C32 C33 1.398(8)
C32 H16 0.9500
C33 C34 1.355(11)
C33 H17 0.9500
C34 C35 1.400(11)
C34 H18 0.9500
C35 C36 1.379(7)
C35 H19 0.9500
C36 K1 3.358(5)
C36 H20 0.9500
C37 O4 1.405(12)
C37 C38 1.514(13)
C37 H21 0.9900
C37 H22 0.9900
C38 C39 1.491(11)
C38 H23 0.9900
C38 H24 0.9900
C39 C40 1.492(12)
C39 H25 0.9900
C39 H26 0.9900
C40 O4 1.417(10)
C40 H27 0.9900
C40 H28 0.9900
C41 O5 1.495(19)
C41 C42 1.54(2)
C41 H29 0.9900
C41 H30 0.9900
C42 C43 1.435(18)
C42 H31 0.9900
C42 H32 0.9900
C43 C44 1.547(18)
C43 H33 0.9900
C43 H34 0.9900
C44 O5 1.456(15)
C44 H35 0.9900
C44 H36 0.9900
O1 P1 1.806(3)
O1 K1 3.179(3)
O2 P1 1.741(3)
O2 K1 2.687(3)
O3 P1 1.835(3)
O3 K1 2.696(3)
O4 K1 2.708(4)
O5 K1 2.725(6)
P1 K1 3.5808(16)

loop_
_geom_torsion_atom_site_label_1
_geom_torsion_atom_site_label_2
_geom_torsion_atom_site_label_3
_geom_torsion_atom_site_label_4
_geom_torsion
C6 C1 C2 C3 -1.2(6)
P1 C1 C2 C3 177.8(3)
C1 C2 C3 C4 -0.9(7)
C2 C3 C4 C5 2.3(8)
C3 C4 C5 C6 -1.5(8)
C2 C1 C6 C5 2.0(6)
P1 C1 C6 C5 -177.2(4)
C2 C1 C6 C7 -176.8(4)
P1 C1 C6 C7 4.0(4)
C4 C5 C6 C1 -0.7(7)
C4 C5 C6 C7 178.0(4)
C1 C6 C7 O1 0.0(5)
C5 C6 C7 O1 -178.8(4)
C1 C6 C7 C8 120.7(4)
C5 C6 C7 C8 -58.0(6)
C1 C6 C7 C10 -118.4(4)
C5 C6 C7 C10 62.9(5)
O1 C7 C8 F2 -50.5(4)
C6 C7 C8 F2 -170.9(3)
C10 C7 C8 F2 68.0(4)
O1 C7 C8 F1 -167.8(3)
C6 C7 C8 F1 71.8(4)
C10 C7 C8 F1 -49.3(4)
O1 C7 C8 C9 70.8(5)
C6 C7 C8 C9 -49.7(5)
C10 C7 C8 C9 -170.7(4)
F2 C8 C9 F3 179.1(4)
F1 C8 C9 F3 -67.7(5)
C7 C8 C9 F3 55.5(6)
F2 C8 C9 F5 55.4(5)
F1 C8 C9 F5 168.6(4)
C7 C8 C9 F5 -68.2(5)
F2 C8 C9 F4 -61.9(5)
F1 C8 C9 F4 51.3(5)
C7 C8 C9 F4 174.5(4)
K1 F7 C10 F6 -166.7(2)
K1 F7 C10 C11 -55.9(3)
K1 F7 C10 C7 73.3(3)
O1 C7 C10 F7 -53.1(4)
C6 C7 C10 F7 65.2(4)
C8 C7 C10 F7 -172.0(3)
O1 C7 C10 F6 -170.2(3)
C6 C7 C10 F6 -51.9(5)
C8 C7 C10 F6 70.9(4)
O1 C7 C10 C11 65.9(5)
C6 C7 C10 C11 -175.8(4)
C8 C7 C10 C11 -53.0(5)
K1 F10 C11 F8 -171.5(3)
K1 F10 C11 F9 71.7(4)
K1 F10 C11 C10 -46.6(5)
F7 C10 C11 F8 -166.1(4)
F6 C10 C11 F8 -53.5(5)
C7 C10 C11 F8 73.6(5)
F7 C10 C11 F10 70.9(5)
F6 C10 C11 F10 -176.5(4)
C7 C10 C11 F10 -49.4(6)
F7 C10 C11 F9 -47.5(5)
F6 C10 C11 F9 65.1(5)
C7 C10 C11 F9 -167.8(4)
C17 C12 C13 C14 -1.7(7)
P1 C12 C13 C14 -172.7(4)
C12 C13 C14 C15 2.0(8)
C13 C14 C15 C16 -0.8(9)
C14 C15 C16 C17 -0.7(9)
C15 C16 C17 C12 1.0(8)
C15 C16 C17 C18 -179.0(5)
C13 C12 C17 C16 0.2(7)
P1 C12 C17 C16 172.2(4)
C13 C12 C17 C18 -179.8(4)
P1 C12 C17 C18 -7.8(5)
C16 C17 C18 O3 -171.0(5)
C12 C17 C18 O3 9.0(5)
C16 C17 C18 C19 -55.5(7)
C12 C17 C18 C19 124.5(4)
C16 C17 C18 C21 72.1(6)
C12 C17 C18 C21 -107.9(4)
O3 C18 C19 F12 70.0(5)
C17 C18 C19 F12 -47.0(6)
C21 C18 C19 F12 -172.8(4)
O3 C18 C19 F11 -174.3(4)
C17 C18 C19 F11 68.7(5)
C21 C18 C19 F11 -57.2(6)
O3 C18 C19 C20 -50.7(6)
C17 C18 C19 C20 -167.7(5)
C21 C18 C19 C20 66.5(6)
K1 F13 C20 F15 59.4(6)
K1 F13 C20 F14 172.7(5)
K1 F13 C20 C19 -66.3(8)
F12 C19 C20 F15 167.6(5)
F11 C19 C20 F15 54.9(7)
C18 C19 C20 F15 -70.6(7)
F12 C19 C20 F13 -69.2(7)
F11 C19 C20 F13 178.1(6)
C18 C19 C20 F13 52.5(8)
F12 C19 C20 F14 50.4(7)
F11 C19 C20 F14 -62.3(7)
C18 C19 C20 F14 172.2(6)
K1 F17 C21 F16 79.3(4)
K1 F17 C21 C22 -170.7(3)
K1 F17 C21 C18 -36.0(5)
O3 C18 C21 F16 -74.5(5)
C17 C18 C21 F16 43.1(5)
C19 C18 C21 F16 169.1(4)
O3 C18 C21 F17 40.1(5)
C17 C18 C21 F17 157.7(4)
C19 C18 C21 F17 -76.3(5)
O3 C18 C21 C22 162.9(5)
C17 C18 C21 C22 -79.4(6)
C19 C18 C21 C22 46.5(7)
F16 C21 C22 F18 -71.8(5)
F17 C21 C22 F18 176.8(4)
C18 C21 C22 F18 52.1(7)
F16 C21 C22 F19 47.4(6)
F17 C21 C22 F19 -64.0(6)
C18 C21 C22 F19 171.3(5)
F16 C21 C22 F20 166.6(4)
F17 C21 C22 F20 55.2(6)
C18 C21 C22 F20 -69.5(7)
P1 C23 C24 O2 -7.2(3)
P1 C23 C24 C25 109.0(3)
P1 C23 C24 C31 -123.7(3)
O2 C24 C25 C26 162.1(4)
C23 C24 C25 C26 53.8(5)
C31 C24 C25 C26 -78.1(5)
O2 C24 C25 C30 -17.7(5)
C23 C24 C25 C30 -126.0(4)
C31 C24 C25 C30 102.2(5)
C30 C25 C26 C27 2.6(7)
C24 C25 C26 C27 -177.2(4)
C25 C26 C27 C28 -2.6(8)
C26 C27 C28 C29 1.6(9)
C27 C28 C29 C30 -0.7(8)
C28 C29 C30 C25 0.8(7)
C26 C25 C30 C29 -1.7(7)
C24 C25 C30 C29 178.1(4)
O2 C24 C31 C36 46.1(5)
C23 C24 C31 C36 155.6(4)
C25 C24 C31 C36 -74.3(5)
O2 C24 C31 C32 -136.5(4)
C23 C24 C31 C32 -27.0(6)
C25 C24 C31 C32 103.1(5)
C36 C31 C32 C33 -1.2(8)
C24 C31 C32 C33 -178.6(5)
C31 C32 C33 C34 -0.9(10)
C32 C33 C34 C35 2.5(11)
C33 C34 C35 C36 -2.0(11)
C34 C35 C36 C31 -0.2(9)
C34 C35 C36 K1 -108.8(6)
C32 C31 C36 C35 1.7(8)
C24 C31 C36 C35 179.2(5)
C32 C31 C36 K1 120.9(4)
C24 C31 C36 K1 -61.6(4)
O4 C37 C38 C39 24.3(10)
C37 C38 C39 C40 -0.9(10)
C38 C39 C40 O4 -22.5(9)
O5 C41 C42 C43 0.0(18)
C41 C42 C43 C44 5.8(19)
C42 C43 C44 O5 -9.0(16)
C6 C7 O1 P1 -4.3(4)
C8 C7 O1 P1 -126.8(3)
C10 C7 O1 P1 114.4(3)
C6 C7 O1 K1 -112.4(3)
C8 C7 O1 K1 125.0(3)
C10 C7 O1 K1 6.3(4)
C23 C24 O2 P1 7.9(3)
C25 C24 O2 P1 -111.0(3)
C31 C24 O2 P1 130.1(3)
C23 C24 O2 K1 -108.3(3)
C25 C24 O2 K1 132.8(3)
C31 C24 O2 K1 14.0(4)
C17 C18 O3 P1 -6.8(5)
C19 C18 O3 P1 -125.8(4)
C21 C18 O3 P1 112.5(4)
C17 C18 O3 K1 -153.2(3)
C19 C18 O3 K1 87.9(4)
C21 C18 O3 K1 -33.9(5)
C38 C37 O4 C40 -38.9(10)
C38 C37 O4 K1 152.4(5)
C39 C40 O4 C37 38.0(9)
C39 C40 O4 K1 -155.2(5)
C43 C44 O5 C41 9.6(16)
C43 C44 O5 K1 -176.6(7)
C42 C41 O5 C44 -6.5(18)
C42 C41 O5 K1 179.7(8)
C24 O2 P1 O1 176.4(2)
K1 O2 P1 O1 -51.40(13)
C24 O2 P1 O3 -100.9(2)
K1 O2 P1 O3 31.28(13)
C24 O2 P1 C12 -64.9(8)
K1 O2 P1 C12 67.3(7)
C24 O2 P1 C1 91.0(2)
K1 O2 P1 C1 -136.78(15)
C24 O2 P1 C23 -6.5(2)
K1 O2 P1 C23 125.68(17)
C24 O2 P1 K1 -132.2(2)
C7 O1 P1 O2 -88.8(3)
K1 O1 P1 O2 39.48(11)
C7 O1 P1 O3 -173.5(3)
K1 O1 P1 O3 -45.23(11)
C7 O1 P1 C12 103.1(3)
K1 O1 P1 C12 -128.69(15)
C7 O1 P1 C1 5.4(3)
K1 O1 P1 C1 133.68(13)
C7 O1 P1 C23 -99.8(7)
K1 O1 P1 C23 28.5(6)
C7 O1 P1 K1 -128.2(3)
C18 O3 P1 O2 174.5(3)
K1 O3 P1 O2 -30.67(13)
C18 O3 P1 O1 -95.8(3)
K1 O3 P1 O1 59.01(13)
C18 O3 P1 C12 2.4(3)
K1 O3 P1 C12 157.20(16)
C18 O3 P1 C1 -101.0(8)
K1 O3 P1 C1 53.8(8)
C18 O3 P1 C23 98.7(3)
K1 O3 P1 C23 -106.53(16)
C18 O3 P1 K1 -154.8(3)
C13 C12 P1 O2 138.7(6)
C17 C12 P1 O2 -32.6(9)
C13 C12 P1 O1 -103.5(4)
C17 C12 P1 O1 85.2(3)
C13 C12 P1 O3 174.7(4)
C17 C12 P1 O3 3.4(3)
C13 C12 P1 C1 -17.1(4)
C17 C12 P1 C1 171.6(3)
C13 C12 P1 C23 82.3(4)
C17 C12 P1 C23 -89.0(3)
C13 C12 P1 K1 -164.3(3)
C17 C12 P1 K1 24.4(4)
C6 C1 P1 O2 83.5(3)
C2 C1 P1 O2 -95.6(4)
C6 C1 P1 O1 -5.2(3)
C2 C1 P1 O1 175.8(4)
C6 C1 P1 O3 0.0(10)
C2 C1 P1 O3 -179(80)
C6 C1 P1 C12 -102.0(3)
C2 C1 P1 C12 79.0(4)
C6 C1 P1 C23 160.1(3)
C2 C1 P1 C23 -18.9(4)
C6 C1 P1 K1 46.4(3)
C2 C1 P1 K1 -132.7(3)
C24 C23 P1 O2 6.2(2)
C24 C23 P1 O1 17.5(8)
C24 C23 P1 O3 89.9(2)
C24 C23 P1 C12 174.7(2)
C24 C23 P1 C1 -86.1(2)
C24 C23 P1 K1 43.3(2)
C24 O2 K1 O3 85.9(3)
P1 O2 K1 O3 -26.08(12)
C24 O2 K1 O4 -87.2(3)
P1 O2 K1 O4 160.78(16)
C24 O2 K1 O5 124.3(13)
P1 O2 K1 O5 12.4(13)
C24 O2 K1 F17 101.7(3)
P1 O2 K1 F17 -10.24(16)
C24 O2 K1 F10 -179.6(3)
P1 O2 K1 F10 68.44(14)
C24 O2 K1 F13 35.6(3)
P1 O2 K1 F13 -76.41(14)
C24 O2 K1 O1 147.8(3)
P1 O2 K1 O1 35.85(10)
C24 O2 K1 F7 -146.8(3)
P1 O2 K1 F7 101.17(14)
C24 O2 K1 C36 -30.6(3)
P1 O2 K1 C36 -142.55(19)
C24 O2 K1 P1 112.0(3)
C18 O3 K1 O2 174.6(4)
P1 O3 K1 O2 24.28(11)
C18 O3 K1 O4 -167.7(4)
P1 O3 K1 O4 41.9(4)
C18 O3 K1 O5 0.4(4)
P1 O3 K1 O5 -149.9(3)
C18 O3 K1 F17 13.3(3)
P1 O3 K1 F17 -137.06(18)
C18 O3 K1 F10 81.0(4)
P1 O3 K1 F10 -69.37(14)
C18 O3 K1 F13 -74.1(4)
P1 O3 K1 F13 135.60(18)
C18 O3 K1 O1 109.3(4)
P1 O3 K1 O1 -40.98(10)
C18 O3 K1 F7 135.1(3)
P1 O3 K1 F7 -15.23(13)
C18 O3 K1 C36 -137.6(4)
P1 O3 K1 C36 72.12(15)
C18 O3 K1 P1 150.3(4)
C37 O4 K1 O2 158.8(7)
C40 O4 K1 O2 -6.0(7)
C37 O4 K1 O3 144.2(6)
C40 O4 K1 O3 -20.6(9)
C37 O4 K1 O5 -25.5(7)
C40 O4 K1 O5 169.7(7)
C37 O4 K1 F17 -37.3(8)
C40 O4 K1 F17 157.8(6)
C37 O4 K1 F10 -103.0(7)
C40 O4 K1 F10 92.2(7)
C37 O4 K1 F13 65.8(7)
C40 O4 K1 F13 -99.0(7)
C37 O4 K1 O1 -150.8(7)
C40 O4 K1 O1 44.3(7)
C37 O4 K1 F7 -156.1(7)
C40 O4 K1 F7 39.1(7)
C37 O4 K1 C36 112.6(7)
C40 O4 K1 C36 -52.3(7)
C37 O4 K1 P1 170.6(6)
C40 O4 K1 P1 5.8(7)
C44 O5 K1 O2 80.8(14)
C41 O5 K1 O2 -105.7(17)
C44 O5 K1 O3 116.0(8)
C41 O5 K1 O3 -70.5(11)
C44 O5 K1 O4 -68.6(9)
C41 O5 K1 O4 105.0(10)
C44 O5 K1 F17 104.5(9)
C41 O5 K1 F17 -81.9(10)
C44 O5 K1 F10 23.5(9)
C41 O5 K1 F10 -163.0(10)
C44 O5 K1 F13 168.7(9)
C41 O5 K1 F13 -17.7(10)
C44 O5 K1 O1 59.6(9)
C41 O5 K1 O1 -126.9(10)
C44 O5 K1 F7 -2.0(10)
C41 O5 K1 F7 171.5(10)
C44 O5 K1 C36 -127.1(9)
C41 O5 K1 C36 46.4(11)
C44 O5 K1 P1 90.6(8)
C41 O5 K1 P1 -95.9(11)
C21 F17 K1 O2 0.4(4)
C21 F17 K1 O3 15.9(3)
C21 F17 K1 O4 -163.4(4)
C21 F17 K1 O5 -176.2(4)
C21 F17 K1 F10 -94.1(4)
C21 F17 K1 F13 77.4(4)
C21 F17 K1 O1 -34.8(4)
C21 F17 K1 F7 -55.8(4)
C21 F17 K1 C36 58.3(4)
C21 F17 K1 P1 -4.4(4)
C11 F10 K1 O2 44.3(3)
C11 F10 K1 O3 98.0(3)
C11 F10 K1 O4 -61.2(3)
C11 F10 K1 O5 -142.6(4)
C11 F10 K1 F17 149.1(3)
C11 F10 K1 F13 135.3(3)
C11 F10 K1 O1 73.4(3)
C11 F10 K1 F7 12.2(3)
C11 F10 K1 C36 1.4(4)
C11 F10 K1 P1 70.1(3)
C20 F13 K1 O2 105.7(5)
C20 F13 K1 O3 57.2(5)
C20 F13 K1 O4 -149.8(5)
C20 F13 K1 O5 -66.2(6)
C20 F13 K1 F17 -4.1(5)
C20 F13 K1 F10 10.4(6)
C20 F13 K1 O1 59.8(5)
C20 F13 K1 F7 102.9(5)
C20 F13 K1 C36 161.0(6)
C20 F13 K1 P1 78.1(5)
C7 O1 K1 O2 90.6(3)
P1 O1 K1 O2 -32.91(10)
C7 O1 K1 O3 164.1(3)
P1 O1 K1 O3 40.60(11)
C7 O1 K1 O4 12.0(3)
P1 O1 K1 O4 -111.50(16)
C7 O1 K1 O5 -93.2(3)
P1 O1 K1 O5 143.24(19)
C7 O1 K1 F17 -136.4(3)
P1 O1 K1 F17 100.08(12)
C7 O1 K1 F10 -49.9(3)
P1 O1 K1 F10 -173.47(14)
C7 O1 K1 F13 161.3(3)
P1 O1 K1 F13 37.72(13)
C7 O1 K1 F7 18.8(2)
P1 O1 K1 F7 -104.76(12)
C7 O1 K1 C36 92.0(3)
P1 O1 K1 C36 -31.54(15)
C7 O1 K1 P1 123.5(3)
C10 F7 K1 O2 -111.5(3)
C10 F7 K1 O3 -72.0(2)
C10 F7 K1 O4 127.2(3)
C10 F7 K1 O5 58.4(3)
C10 F7 K1 F17 -20.8(3)
C10 F7 K1 F10 27.2(2)
C10 F7 K1 F13 -108.0(3)
C10 F7 K1 O1 -47.2(2)
C10 F7 K1 C36 -159.5(3)
C10 F7 K1 P1 -80.5(2)
C35 C36 K1 O2 168.0(5)
C31 C36 K1 O2 42.1(3)
C35 C36 K1 O3 122.2(5)
C31 C36 K1 O3 -3.7(3)
C35 C36 K1 O4 -69.3(5)
C31 C36 K1 O4 164.8(3)
C35 C36 K1 O5 -7.4(6)
C31 C36 K1 O5 -133.4(3)
C35 C36 K1 F17 88.7(5)
C31 C36 K1 F17 -37.3(4)
C35 C36 K1 F10 -137.4(4)
C31 C36 K1 F10 96.6(3)
C35 C36 K1 F13 69.2(5)
C31 C36 K1 F13 -56.7(3)
C35 C36 K1 O1 166.8(5)
C31 C36 K1 O1 40.8(3)
C35 C36 K1 F7 -146.1(5)
C31 C36 K1 F7 87.9(3)
C35 C36 K1 P1 151.2(5)
C31 C36 K1 P1 25.3(3)
O1 P1 K1 O2 118.22(17)
O3 P1 K1 O2 -135.26(19)
C12 P1 K1 O2 -164.4(2)
C1 P1 K1 O2 56.5(2)
C23 P1 K1 O2 -54.44(19)
O2 P1 K1 O3 135.26(19)
O1 P1 K1 O3 -106.53(17)
C12 P1 K1 O3 -29.1(2)
C1 P1 K1 O3 -168.2(2)
C23 P1 K1 O3 80.81(19)
O2 P1 K1 O4 -25.0(2)
O1 P1 K1 O4 93.23(19)
O3 P1 K1 O4 -160.2(2)
C12 P1 K1 O4 170.7(2)
C1 P1 K1 O4 31.5(2)
C23 P1 K1 O4 -79.4(2)
O2 P1 K1 O5 -177.1(3)
O1 P1 K1 O5 -58.8(3)
O3 P1 K1 O5 47.7(3)
C12 P1 K1 O5 18.6(4)
C1 P1 K1 O5 -120.5(3)
C23 P1 K1 O5 128.5(3)
O2 P1 K1 F17 169.97(16)
O1 P1 K1 F17 -71.81(13)
O3 P1 K1 F17 34.71(15)
C12 P1 K1 F17 5.61(19)
C1 P1 K1 F17 -133.51(18)
C23 P1 K1 F17 115.53(16)
O2 P1 K1 F10 -112.73(15)
O1 P1 K1 F10 5.49(12)
O3 P1 K1 F10 112.01(15)
C12 P1 K1 F10 82.91(19)
C1 P1 K1 F10 -56.21(17)
C23 P1 K1 F10 -167.17(15)
O2 P1 K1 F13 99.32(16)
O1 P1 K1 F13 -142.46(13)
O3 P1 K1 F13 -35.93(16)
C12 P1 K1 F13 -65.04(19)
C1 P1 K1 F13 155.85(18)
C23 P1 K1 F13 44.88(16)
O2 P1 K1 O1 -118.22(17)
O3 P1 K1 O1 106.53(17)
C12 P1 K1 O1 77.4(2)
C1 P1 K1 O1 -61.69(18)
C23 P1 K1 O1 -172.66(17)
O2 P1 K1 F7 -61.94(14)
O1 P1 K1 F7 56.28(11)
O3 P1 K1 F7 162.81(15)
C12 P1 K1 F7 133.70(18)
C1 P1 K1 F7 -5.41(16)
C23 P1 K1 F7 -116.38(15)
O2 P1 K1 C36 30.82(16)
O1 P1 K1 C36 149.04(14)
O3 P1 K1 C36 -104.43(17)
C12 P1 K1 C36 -133.5(2)
C1 P1 K1 C36 87.35(19)
C23 P1 K1 C36 -23.62(17)
